data_1560894
loop_
_publ_author_name
'Cramer, Alisha J.'
'Cole, Jacqueline M.'

_publ_section_title
;
 Host-guest prospects of neodymium and gadolinium ultraphosphate
 frameworks for nuclear waste storage: Multi-temperature topological
 analysis of nanoporous cages in RP5O14
;
_journal_name_full 'Journal of Solid State Chemistry'
_journal_page_first 250
_journal_page_last 257
_journal_paper_doi 10.1016/j.jssc.2018.07.020
_journal_volume 266
_journal_year 2018
_chemical_formula_sum 'Gd O14 P5'
_chemical_formula_weight 536.10
_space_group_IT_number 53
_space_group_name_Hall '-P 2ac 2'
_space_group_name_H-M_alt 'P m n a'
_symmetry_cell_setting orthorhombic
_symmetry_space_group_name_H-M 'P m n a'
_atom_sites_solution_hydrogens none
_atom_sites_solution_primary direct
_atom_sites_solution_secondary difmap
_audit_creation_method SHELXL-97
_cell_angle_alpha 90.00
_cell_angle_beta 90.00
_cell_angle_gamma 90.00
_cell_formula_units_Z 4
_cell_length_a 12.962(3)
_cell_length_b 8.7100(17)
_cell_length_c 8.9270(18)
_cell_measurement_reflns_used 512
_cell_measurement_temperature 390(2)
_cell_measurement_theta_max 28.28
_cell_measurement_theta_min 2.0
_cell_volume 1007.8(4)
_computing_cell_refinement
;
Rigaku CrystalClear-SM Expert 2.0
;
_computing_data_collection 'Rigaku CrystalClear-SM Expert 2.0'
_computing_data_reduction
;
Rigaku CrystalClear-SM Expert 2.0
;
_computing_molecular_graphics
;
SHELXTL-PLUS (Sheldrick, 1995)
;
_computing_publication_material 'SHELXL-97 (Sheldrick, 1997)'
_computing_structure_refinement 'SHELXL-97 (Sheldrick, 1997)'
_computing_structure_solution 'SHELXS-97 (Sheldrick, 1990)'
_diffrn_ambient_temperature 390(2)
_diffrn_measured_fraction_theta_full 0.730
_diffrn_measured_fraction_theta_max 0.730
_diffrn_measurement_device_type 'Rigaku Saturn 724+ CCD'
_diffrn_measurement_method '\w scans'
_diffrn_radiation_monochromator graphite
_diffrn_radiation_source 'fine-focus sealed tube'
_diffrn_radiation_type MoK\a
_diffrn_radiation_wavelength 0.71073
_diffrn_reflns_av_R_equivalents 0.0444
_diffrn_reflns_av_sigmaI/netI 0.0291
_diffrn_reflns_limit_h_max 17
_diffrn_reflns_limit_h_min -17
_diffrn_reflns_limit_k_max 7
_diffrn_reflns_limit_k_min -11
_diffrn_reflns_limit_l_max 12
_diffrn_reflns_limit_l_min -6
_diffrn_reflns_number 2662
_diffrn_reflns_theta_full 30.67
_diffrn_reflns_theta_max 30.67
_diffrn_reflns_theta_min 3.27
_diffrn_standards_decay_% 0
_diffrn_standards_interval_count 0
_diffrn_standards_interval_time 0
_diffrn_standards_number 0
_exptl_absorpt_coefficient_mu 7.463
_exptl_absorpt_correction_T_max 0.105
_exptl_absorpt_correction_T_min 0.069
_exptl_absorpt_correction_type empirical
_exptl_absorpt_process_details
;
T. Higashi, ABSCOR, empirical absorption correction
;
_exptl_crystal_colour colourless
_exptl_crystal_density_diffrn 3.533
_exptl_crystal_density_method 'not measured'
_exptl_crystal_description block
_exptl_crystal_F_000 1004
_exptl_crystal_size_max 0.4
_exptl_crystal_size_mid 0.4
_exptl_crystal_size_min 0.3
_refine_diff_density_max 1.407
_refine_diff_density_min -1.251
_refine_diff_density_rms 0.259
_refine_ls_extinction_coef 0.0132(13)
_refine_ls_extinction_expression Fc^*^=kFc[1+0.001xFc^2^\l^3^/sin(2\q)]^-1/4^
_refine_ls_extinction_method SHELXL
_refine_ls_goodness_of_fit_ref 1.120
_refine_ls_hydrogen_treatment none
_refine_ls_matrix_type full
_refine_ls_number_parameters 99
_refine_ls_number_reflns 1193
_refine_ls_number_restraints 0
_refine_ls_restrained_S_all 1.120
_refine_ls_R_factor_all 0.0448
_refine_ls_R_factor_gt 0.0439
_refine_ls_shift/su_max 0.000
_refine_ls_shift/su_mean 0.000
_refine_ls_structure_factor_coef Fsqd
_refine_ls_weighting_details 'calc w=1/[\s^2^(Fo^2^)+(0.0515P)^2^+14.0663P] where P=(Fo^2^+2Fc^2^)/3'
_refine_ls_weighting_scheme calc
_refine_ls_wR_factor_gt 0.1086
_refine_ls_wR_factor_ref 0.1092
_reflns_number_gt 1166
_reflns_number_total 1193
_reflns_threshold_expression >2sigma(I)
_cod_data_source_file 2gd390i2-2aortho.cif
_cod_data_source_block 2gd390i2-2a
_cod_original_cell_volume 1007.8(3)
_cod_original_sg_symbol_H-M Pmna
_cod_database_code 1560894

loop_
_symmetry_equiv_pos_as_xyz
'x, y, z'
'-x+1/2, -y, z+1/2'
'-x+1/2, y, -z+1/2'
'x, -y, -z'
'-x, -y, -z'
'x-1/2, y, -z-1/2'
'x-1/2, -y, z-1/2'
'-x, y, z'

loop_
_atom_site_label
_atom_site_type_symbol
_atom_site_fract_x
_atom_site_fract_y
_atom_site_fract_z
_atom_site_U_iso_or_equiv
_atom_site_adp_type
_atom_site_occupancy
_atom_site_symmetry_multiplicity
_atom_site_calc_flag
_atom_site_refinement_flags
_atom_site_disorder_assembly
_atom_site_disorder_group
Gd1 Gd 0.5000 0.22288(5) 0.19001(4) 0.0089(2) Uani 1 2 d S . .
P1 P 0.66515(13) -0.26341(19) 0.45091(18) 0.0099(3) Uani 1 1 d . . .
P2 P 0.5000 -0.1847(3) 0.2450(3) 0.0095(4) Uani 1 2 d S . .
P3 P 0.32794(17) 0.5000 0.0000 0.0091(4) Uani 1 2 d S . .
P4 P 0.29785(18) 0.0000 0.0000 0.0117(5) Uani 1 2 d S . .
O1 O 0.5938(4) -0.2846(6) 0.3117(5) 0.0163(11) Uani 1 1 d . . .
O2 O 0.5000 -0.0337(10) 0.3118(7) 0.0172(15) Uani 1 2 d S . .
O3 O 0.6136(5) 0.2725(7) 0.4045(6) 0.0237(12) Uani 1 1 d . . .
O4 O 0.5000 0.2108(10) -0.0832(8) 0.0213(16) Uani 1 2 d S . .
O5 O 0.7522(4) -0.3877(7) 0.0824(5) 0.0240(12) Uani 1 1 d . . .
O6 O 0.3831(4) 0.4185(6) 0.1198(6) 0.0198(10) Uani 1 1 d . . .
O7 O 0.3518(4) 0.0868(6) 0.1177(6) 0.0190(10) Uani 1 1 d . . .
O8 O 0.7195(5) -0.1084(7) 0.4143(6) 0.0292(14) Uani 1 1 d . . .

loop_
_atom_site_aniso_label
_atom_site_aniso_U_11
_atom_site_aniso_U_22
_atom_site_aniso_U_33
_atom_site_aniso_U_23
_atom_site_aniso_U_13
_atom_site_aniso_U_12
Gd1 0.0102(3) 0.0081(3) 0.0084(3) -0.00014(13) 0.000 0.000
P1 0.0105(7) 0.0103(7) 0.0091(7) 0.0016(5) -0.0004(5) 0.0022(6)
P2 0.0092(9) 0.0106(10) 0.0087(9) 0.0008(8) 0.000 0.000
P3 0.0096(9) 0.0063(10) 0.0113(9) -0.0001(7) 0.000 0.000
P4 0.0118(9) 0.0094(11) 0.0139(9) -0.0003(8) 0.000 0.000
O1 0.012(2) 0.016(3) 0.021(3) -0.0030(17) -0.0066(17) 0.0049(17)
O2 0.022(4) 0.012(4) 0.018(3) 0.000(2) 0.000 0.000
O3 0.028(3) 0.029(3) 0.014(2) -0.0010(19) -0.009(2) -0.004(2)
O4 0.027(4) 0.031(5) 0.006(3) -0.005(3) 0.000 0.000
O5 0.023(3) 0.034(3) 0.015(2) -0.001(2) -0.0002(18) -0.017(2)
O6 0.025(2) 0.014(2) 0.020(2) 0.0010(18) -0.0030(19) 0.009(2)
O7 0.018(2) 0.017(2) 0.021(2) -0.0032(19) -0.0047(18) -0.007(2)
O8 0.032(3) 0.033(3) 0.023(2) 0.015(2) -0.015(2) -0.021(3)

loop_
_atom_type_symbol
_atom_type_description
_atom_type_scat_dispersion_real
_atom_type_scat_dispersion_imag
_atom_type_scat_source
O O 0.0106 0.0060 'International Tables Vol C Tables 4.2.6.8 and 6.1.1.4'
P P 0.1023 0.0942 'International Tables Vol C Tables 4.2.6.8 and 6.1.1.4'
Gd Gd -0.1653 3.9035 'International Tables Vol C Tables 4.2.6.8 and 6.1.1.4'

loop_
_geom_angle_atom_site_label_1
_geom_angle_atom_site_label_2
_geom_angle_atom_site_label_3
_geom_angle
_geom_angle_site_symmetry_1
_geom_angle_site_symmetry_3
O7 Gd1 O7 109.8(3) . 8_655
O7 Gd1 O6 144.61(18) . 8_655
O7 Gd1 O6 76.5(2) 8_655 8_655
O7 Gd1 O6 76.5(2) . .
O7 Gd1 O6 144.61(18) 8_655 .
O6 Gd1 O6 79.7(3) 8_655 .
O7 Gd1 O4 72.77(16) . .
O7 Gd1 O4 72.77(16) 8_655 .
O6 Gd1 O4 76.5(2) 8_655 .
O6 Gd1 O4 76.5(2) . .
O7 Gd1 O3 142.60(19) . .
O7 Gd1 O3 79.2(2) 8_655 .
O6 Gd1 O3 72.27(19) 8_655 .
O6 Gd1 O3 117.70(19) . .
O4 Gd1 O3 141.91(16) . .
O7 Gd1 O3 79.2(2) . 8_655
O7 Gd1 O3 142.60(19) 8_655 8_655
O6 Gd1 O3 117.70(19) 8_655 8_655
O6 Gd1 O3 72.27(19) . 8_655
O4 Gd1 O3 141.91(16) . 8_655
O3 Gd1 O3 73.8(3) . 8_655
O7 Gd1 O2 70.50(15) . .
O7 Gd1 O2 70.50(15) 8_655 .
O6 Gd1 O2 139.80(14) 8_655 .
O6 Gd1 O2 139.80(14) . .
O4 Gd1 O2 113.5(3) . .
O3 Gd1 O2 79.45(19) . .
O3 Gd1 O2 79.45(19) 8_655 .
O3 P1 O5 116.7(3) 4_556 3_655
O3 P1 O8 116.1(4) 4_556 .
O5 P1 O8 104.6(4) 3_655 .
O3 P1 O1 115.3(3) 4_556 .
O5 P1 O1 100.1(3) 3_655 .
O8 P1 O1 101.7(3) . .
O2 P2 O4 123.3(5) . 5_655
O2 P2 O1 109.8(3) . 8_655
O4 P2 O1 106.3(3) 5_655 8_655
O2 P2 O1 109.8(3) . .
O4 P2 O1 106.3(3) 5_655 .
O1 P2 O1 98.1(4) 8_655 .
O6 P3 O6 121.8(5) . 4_565
O6 P3 O5 110.7(3) . 5_655
O6 P3 O5 106.0(3) 4_565 5_655
O6 P3 O5 106.0(3) . 8_665
O6 P3 O5 110.7(3) 4_565 8_665
O5 P3 O5 99.3(5) 5_655 8_665
O7 P4 O7 123.3(4) . 4
O7 P4 O8 105.4(3) . 6_556
O7 P4 O8 110.1(3) 4 6_556
O7 P4 O8 110.1(3) . 7
O7 P4 O8 105.4(3) 4 7
O8 P4 O8 100.2(5) 6_556 7
P1 O1 P2 132.8(4) . .
P2 O2 Gd1 129.7(4) . .
P1 O3 Gd1 163.3(4) 4_556 .
P2 O4 Gd1 173.5(6) 5_655 .
P1 O5 P3 141.7(3) 3_655 5_655
P3 O6 Gd1 148.6(3) . .
P4 O7 Gd1 147.6(3) . .
P1 O8 P4 134.9(3) . 6_656

loop_
_geom_bond_atom_site_label_1
_geom_bond_atom_site_label_2
_geom_bond_distance
_geom_bond_site_symmetry_2
Gd1 O7 2.348(5) .
Gd1 O7 2.348(5) 8_655
Gd1 O6 2.365(5) 8_655
Gd1 O6 2.365(5) .
Gd1 O4 2.441(7) .
Gd1 O3 2.454(5) .
Gd1 O3 2.454(5) 8_655
Gd1 O2 2.485(8) .
P1 O3 1.456(5) 4_556
P1 O5 1.551(6) 3_655
P1 O8 1.557(6) .
P1 O1 1.560(5) .
P2 O2 1.445(9) .
P2 O4 1.463(7) 5_655
P2 O1 1.609(5) 8_655
P2 O1 1.609(5) .
P3 O6 1.469(5) .
P3 O6 1.469(5) 4_565
P3 O5 1.606(5) 5_655
P3 O5 1.606(5) 8_665
P4 O7 1.471(5) .
P4 O7 1.471(5) 4
P4 O8 1.584(6) 6_556
P4 O8 1.584(6) 7
O3 P1 1.456(5) 4_556
O4 P2 1.463(7) 5_655
O5 P1 1.551(6) 3_655
O5 P3 1.606(5) 5_655
O8 P4 1.584(6) 6_656

_cod_database_fobs_code 1560894
